data_4121722
loop_
_publ_author_name
'Ito, Masaki'
'Itazaki, Masumi'
'Nakazawa, Hiroshi'

_publ_section_title
;
 Selective boryl silyl ether formation in the photoreaction of
 bisboryloxide/boroxine with hydrosilane catalyzed by a transition-metal
 carbonyl complex.
;
_journal_issue 17
_journal_name_full 'Journal of the American Chemical Society'
_journal_page_first 6183
_journal_page_last 6186
_journal_paper_doi 10.1021/ja500465x
_journal_volume 136
_journal_year 2014
_chemical_formula_moiety 'C24 H27 B O3 Si'
_chemical_formula_sum 'C24 H27 B O3 Si'
_chemical_formula_weight 402.36
_space_group_IT_number 2
_symmetry_cell_setting triclinic
_symmetry_Int_Tables_number 2
_symmetry_space_group_name_Hall '-P 1'
_symmetry_space_group_name_H-M 'P -1'
_cell_angle_alpha 68.825(8)
_cell_angle_beta 86.934(12)
_cell_angle_gamma 87.821(12)
_cell_formula_units_Z 2
_cell_length_a 8.634(2)
_cell_length_b 11.104(2)
_cell_length_c 12.802(2)
_cell_measurement_reflns_used 4118
_cell_measurement_temperature 200(2)
_cell_measurement_theta_max 27.4835
_cell_measurement_theta_min 4.2994
_cell_volume 1142.6(4)
_computing_cell_refinement CrystalClear
_computing_data_collection 'CrystalClear (Rigaku, 2001)'
_computing_molecular_graphics 'Ortep-3 for Windows (Farrugia, 1997)'
_computing_publication_material SHELXL97
_computing_structure_refinement 'SHELXL-97 (Sheldrick, 1997)'
_computing_structure_solution 'SIR97 (Altomare <i>et al.</i>,  1999)'
_diffrn_ambient_temperature 200(2)
_diffrn_detector_area_resol_mean 7.32
_diffrn_measured_fraction_theta_full 0.976
_diffrn_measured_fraction_theta_max 0.976
_diffrn_measurement_details
;
scan:
    Number of images: 360
               Slice: -80.0000 - 100.0000
         Image width: 0.5000
            Exp time: 5.0000
       Rotation axis: Phi
               Omega: 0.0000
                 Chi: 0.0000
                 Phi: 0.0000
                 XTD: 35.2325
              2theta: 9.8257
scan:
    Number of images: 100
               Slice: -30.0000 - 20.0000
         Image width: 0.5000
            Exp time: 5.0000
       Rotation axis: Omega
               Omega: 0.0000
                 Chi: 90.0000
                 Phi: 0.0000
                 XTD: 35.2325
              2theta: 9.8257
scan:
    Number of images: 100
               Slice: -30.0000 - 20.0000
         Image width: 0.5000
            Exp time: 5.0000
       Rotation axis: Omega
               Omega: 0.0000
                 Chi: 90.0000
                 Phi: 90.0000
                 XTD: 35.2325
              2theta: 9.8257
scan:
    Number of images: 100
               Slice: -30.0000 - 20.0000
         Image width: 0.5000
            Exp time: 5.0000
       Rotation axis: Omega
               Omega: 0.0000
                 Chi: 90.0000
                 Phi: 180.0000
                 XTD: 35.2325
              2theta: 9.8257

;
_diffrn_measurement_device 'Mercury CCD (2x2 bin mode)'
_diffrn_measurement_device_details 'AFC7: Eulerian 3-circle'
_diffrn_measurement_device_type 'Rigaku/MSC Mercury CCD'
_diffrn_measurement_method '\w or \f'
_diffrn_radiation_detector CCD
_diffrn_radiation_monochromator 'Graphite Monochromator'
_diffrn_radiation_source 'Rotating Anode'
_diffrn_radiation_type MoK\a
_diffrn_radiation_wavelength 0.71070
_diffrn_reflns_av_R_equivalents 0.0479
_diffrn_reflns_av_sigmaI/netI 0.0657
_diffrn_reflns_limit_h_max 11
_diffrn_reflns_limit_h_min -11
_diffrn_reflns_limit_k_max 14
_diffrn_reflns_limit_k_min -12
_diffrn_reflns_limit_l_max 16
_diffrn_reflns_limit_l_min -16
_diffrn_reflns_number 11318
_diffrn_reflns_reduction_process 'Lp corrections applied'
_diffrn_reflns_theta_full 27.48
_diffrn_reflns_theta_max 27.48
_diffrn_reflns_theta_min 4.30
_diffrn_source_current 200.0000
_diffrn_source_power 11.0000
_diffrn_source_voltage 55.0000
_exptl_absorpt_coefficient_mu 0.124
_exptl_absorpt_correction_T_max 0.9817
_exptl_absorpt_correction_T_min 0.9638
_exptl_absorpt_correction_type multi-scan
_exptl_absorpt_process_details '(Jacobson, 1998)'
_exptl_crystal_colour Colorless
_exptl_crystal_density_diffrn 1.169
_exptl_crystal_density_method 'not measured'
_exptl_crystal_description Prism
_exptl_crystal_F_000 428
_exptl_crystal_preparation 'mounted on the CryoLoop with Palaton oil and placed in N2 stream at 200(2) K'
_exptl_crystal_size_max 0.30
_exptl_crystal_size_mid 0.28
_exptl_crystal_size_min 0.15
_refine_diff_density_max 0.332
_refine_diff_density_min -0.250
_refine_diff_density_rms 0.046
_refine_ls_extinction_method none
_refine_ls_goodness_of_fit_ref 1.142
_refine_ls_hydrogen_treatment mixed
_refine_ls_matrix_type full
_refine_ls_number_parameters 326
_refine_ls_number_reflns 5136
_refine_ls_number_restraints 0
_refine_ls_restrained_S_all 1.142
_refine_ls_R_factor_all 0.0966
_refine_ls_R_factor_gt 0.0713
_refine_ls_shift/su_max 0.000
_refine_ls_shift/su_mean 0.000
_refine_ls_structure_factor_coef Fsqd
_refine_ls_weighting_details 'calc w=1/[\s^2^(Fo^2^)+(0.0478P)^2^+0.6549P] where P=(Fo^2^+2Fc^2^)/3'
_refine_ls_weighting_scheme calc
_refine_ls_wR_factor_gt 0.1454
_refine_ls_wR_factor_ref 0.1558
_reflns_number_gt 4140
_reflns_number_total 5136
_reflns_threshold_expression >2sigma(I)
_cod_data_source_file ja500465x_si_001.cif
_cod_data_source_block ITM-544
_cod_depositor_comments
;
The following automatic conversions were performed:

'_exptl_absorpt_correction_type' value 'Multi-scan' changed to
'multi-scan' according to
/usr/data/users/saulius/crontab/automatic-downloads/rss-feeds/ACS/lib/dictionaries/cif_core.dic
dictionary named 'cif_core.dic' version 2.4.2 from 2011-04-26.

Automatic conversion script
Id: cif_fix_values 2281 2013-09-26 08:29:07Z andrius 

 Adding full bibliography for 4121722--4121724.cif.
;
_cod_original_sg_symbol_H-M P-1
_cod_database_code 4121722

loop_
_symmetry_equiv_pos_as_xyz
'x, y, z'
'-x, -y, -z'

loop_
_atom_site_label
_atom_site_type_symbol
_atom_site_fract_x
_atom_site_fract_y
_atom_site_fract_z
_atom_site_U_iso_or_equiv
_atom_site_adp_type
_atom_site_occupancy
_atom_site_symmetry_multiplicity
_atom_site_calc_flag
_atom_site_refinement_flags
Si1 Si 0.88556(7) 0.05024(6) 0.25652(5) 0.02647(17) Uani 1 1 d .
C1 C 1.0955(3) 0.0870(2) 0.23400(19) 0.0317(5) Uani 1 1 d .
C2 C 1.1703(3) 0.1439(2) 0.2970(2) 0.0393(6) Uani 1 1 d .
H2A H 1.106(3) 0.168(3) 0.358(2) 0.050(8) Uiso 1 1 d .
C3 C 1.3284(3) 0.1672(3) 0.2800(3) 0.0526(8) Uani 1 1 d .
H3A H 1.374(4) 0.201(3) 0.326(3) 0.065(10) Uiso 1 1 d .
C4 C 1.4128(4) 0.1346(3) 0.2001(3) 0.0623(9) Uani 1 1 d .
H4A H 1.520(5) 0.154(3) 0.188(3) 0.079(11) Uiso 1 1 d .
C5 C 1.3418(4) 0.0785(4) 0.1374(3) 0.0681(10) Uani 1 1 d .
H5A H 1.398(5) 0.058(4) 0.079(4) 0.103(14) Uiso 1 1 d .
C6 C 1.1847(4) 0.0548(3) 0.1537(3) 0.0524(7) Uani 1 1 d .
H6A H 1.136(4) 0.019(3) 0.109(3) 0.062(10) Uiso 1 1 d .
C7 C 0.8534(3) -0.1250(2) 0.33601(18) 0.0279(5) Uani 1 1 d .
C8 C 0.7318(3) -0.1891(2) 0.3119(2) 0.0339(5) Uani 1 1 d .
H8A H 0.668(3) -0.143(3) 0.251(2) 0.043(7) Uiso 1 1 d .
C9 C 0.7060(3) -0.3187(2) 0.3735(2) 0.0400(6) Uani 1 1 d .
H9A H 0.616(4) -0.365(3) 0.358(2) 0.057(9) Uiso 1 1 d .
C10 C 0.7999(3) -0.3859(2) 0.4602(2) 0.0430(6) Uani 1 1 d .
H10A H 0.786(4) -0.478(3) 0.499(3) 0.062(9) Uiso 1 1 d .
C11 C 0.9201(4) -0.3248(3) 0.4852(2) 0.0453(7) Uani 1 1 d .
H11A H 0.986(3) -0.372(3) 0.547(2) 0.047(8) Uiso 1 1 d .
C12 C 0.9466(3) -0.1954(2) 0.4234(2) 0.0381(6) Uani 1 1 d .
H12A H 1.036(3) -0.157(3) 0.441(2) 0.043(7) Uiso 1 1 d .
C13 C 0.7847(3) 0.1480(2) 0.33256(19) 0.0290(5) Uani 1 1 d .
C14 C 0.7067(3) 0.0912(3) 0.4359(2) 0.0354(5) Uani 1 1 d .
H14A H 0.704(3) -0.001(3) 0.471(2) 0.038(7) Uiso 1 1 d .
C15 C 0.6324(3) 0.1659(3) 0.4911(2) 0.0460(7) Uani 1 1 d .
H15A H 0.576(4) 0.125(3) 0.559(3) 0.066(10) Uiso 1 1 d .
C16 C 0.6332(3) 0.2986(3) 0.4425(3) 0.0489(7) Uani 1 1 d .
H16A H 0.580(4) 0.353(3) 0.481(3) 0.063(9) Uiso 1 1 d .
C17 C 0.7089(4) 0.3574(3) 0.3402(3) 0.0475(7) Uani 1 1 d .
H17A H 0.707(4) 0.455(3) 0.298(3) 0.059(9) Uiso 1 1 d .
C18 C 0.7845(3) 0.2831(2) 0.2857(2) 0.0387(6) Uani 1 1 d .
H18A H 0.836(4) 0.323(3) 0.217(3) 0.052(8) Uiso 1 1 d .
O1 O 0.80659(19) 0.07993(15) 0.13516(13) 0.0331(4) Uani 1 1 d .
B1 B 0.7968(3) 0.1839(3) 0.0398(2) 0.0310(6) Uani 1 1 d .
O2 O 0.8599(2) 0.30066(16) 0.02224(14) 0.0429(5) Uani 1 1 d .
O3 O 0.7204(2) 0.17993(18) -0.04939(14) 0.0472(5) Uani 1 1 d .
C19 C 0.8475(4) 0.3767(3) -0.0964(2) 0.0557(8) Uani 1 1 d .
C20 C 0.7110(4) 0.3120(3) -0.1289(2) 0.0580(8) Uani 1 1 d .
C21 C 1.0007(5) 0.3567(4) -0.1534(3) 0.0902(13) Uani 1 1 d .
H21A H 1.0867 0.3806 -0.1183 0.135 Uiso 1 1 calc R
H21B H 1.0011 0.4108 -0.2332 0.135 Uiso 1 1 calc R
H21C H 1.0128 0.2657 -0.1454 0.135 Uiso 1 1 calc R
C22 C 0.8237(6) 0.5167(3) -0.1113(4) 0.0947(14) Uani 1 1 d .
H22A H 0.7344 0.5260 -0.0640 0.142 Uiso 1 1 calc R
H22B H 0.8045 0.5672 -0.1900 0.142 Uiso 1 1 calc R
H22C H 0.9167 0.5482 -0.0895 0.142 Uiso 1 1 calc R
C23 C 0.7212(6) 0.3082(5) -0.2464(3) 0.1005(15) Uani 1 1 d .
H23A H 0.8228 0.2730 -0.2600 0.151 Uiso 1 1 calc R
H23B H 0.7078 0.3959 -0.3012 0.151 Uiso 1 1 calc R
H23C H 0.6395 0.2534 -0.2539 0.151 Uiso 1 1 calc R
C24 C 0.5537(5) 0.3647(4) -0.1060(4) 0.0948(14) Uani 1 1 d .
H24A H 0.4726 0.3068 -0.1093 0.142 Uiso 1 1 calc R
H24B H 0.5364 0.4507 -0.1626 0.142 Uiso 1 1 calc R
H24C H 0.5501 0.3706 -0.0314 0.142 Uiso 1 1 calc R

loop_
_atom_site_aniso_label
_atom_site_aniso_U_11
_atom_site_aniso_U_22
_atom_site_aniso_U_33
_atom_site_aniso_U_23
_atom_site_aniso_U_13
_atom_site_aniso_U_12
Si1 0.0260(3) 0.0252(3) 0.0263(3) -0.0069(2) -0.0015(2) -0.0009(2)
C1 0.0286(12) 0.0291(11) 0.0326(12) -0.0052(10) -0.0008(10) -0.0013(9)
C2 0.0340(14) 0.0407(14) 0.0382(14) -0.0073(12) -0.0065(11) -0.0048(11)
C3 0.0383(16) 0.0526(17) 0.0579(18) -0.0065(15) -0.0158(14) -0.0071(13)
C4 0.0273(16) 0.070(2) 0.071(2) -0.0025(18) -0.0002(15) -0.0047(14)
C5 0.0404(18) 0.091(3) 0.074(2) -0.033(2) 0.0178(17) -0.0022(17)
C6 0.0400(16) 0.0647(19) 0.0588(18) -0.0310(17) 0.0066(14) -0.0023(14)
C7 0.0281(12) 0.0278(11) 0.0262(11) -0.0083(9) 0.0022(9) 0.0000(9)
C8 0.0318(13) 0.0303(12) 0.0381(13) -0.0102(11) -0.0045(11) 0.0002(10)
C9 0.0407(15) 0.0313(12) 0.0479(15) -0.0145(12) 0.0039(12) -0.0063(11)
C10 0.0560(18) 0.0268(12) 0.0400(14) -0.0058(11) 0.0075(13) -0.0015(12)
C11 0.0577(18) 0.0350(13) 0.0364(14) -0.0041(12) -0.0111(13) 0.0076(12)
C12 0.0408(15) 0.0350(13) 0.0379(13) -0.0113(11) -0.0099(11) 0.0004(11)
C13 0.0256(11) 0.0314(11) 0.0303(11) -0.0114(10) -0.0024(9) -0.0019(9)
C14 0.0338(13) 0.0374(13) 0.0340(13) -0.0116(11) 0.0010(10) -0.0042(10)
C15 0.0410(16) 0.0592(18) 0.0422(15) -0.0247(14) 0.0103(13) -0.0079(13)
C16 0.0445(17) 0.0569(18) 0.0580(18) -0.0370(16) 0.0042(14) 0.0007(13)
C17 0.0545(18) 0.0390(15) 0.0533(17) -0.0225(14) 0.0019(14) 0.0016(13)
C18 0.0456(16) 0.0327(12) 0.0380(14) -0.0136(11) 0.0041(12) -0.0037(11)
O1 0.0362(9) 0.0317(8) 0.0291(8) -0.0078(7) -0.0048(7) -0.0005(7)
B1 0.0315(14) 0.0357(14) 0.0246(12) -0.0097(11) 0.0001(10) 0.0023(11)
O2 0.0549(12) 0.0347(9) 0.0343(9) -0.0058(8) -0.0033(8) -0.0074(8)
O3 0.0607(13) 0.0478(11) 0.0296(9) -0.0080(8) -0.0107(9) -0.0046(9)
C19 0.068(2) 0.0465(16) 0.0370(15) 0.0035(13) 0.0018(14) -0.0031(15)
C20 0.068(2) 0.0590(19) 0.0308(14) 0.0034(13) -0.0088(14) 0.0040(16)
C21 0.072(3) 0.105(3) 0.069(2) -0.006(2) 0.030(2) -0.013(2)
C22 0.135(4) 0.0406(19) 0.086(3) 0.0057(19) -0.007(3) -0.003(2)
C23 0.143(4) 0.110(3) 0.0326(17) -0.004(2) -0.018(2) -0.013(3)
C24 0.066(3) 0.095(3) 0.086(3) 0.012(2) -0.013(2) 0.020(2)

loop_
_atom_type_symbol
_atom_type_description
_atom_type_scat_dispersion_real
_atom_type_scat_dispersion_imag
_atom_type_scat_source
C C 0.0033 0.0016 'International Tables Vol C Tables 4.2.6.8 and 6.1.1.4'
H H 0.0000 0.0000 'International Tables Vol C Tables 4.2.6.8 and 6.1.1.4'
B B 0.0013 0.0007 'International Tables Vol C Tables 4.2.6.8 and 6.1.1.4'
O O 0.0106 0.0060 'International Tables Vol C Tables 4.2.6.8 and 6.1.1.4'
Si Si 0.0817 0.0704 'International Tables Vol C Tables 4.2.6.8 and 6.1.1.4'

loop_
_geom_angle_atom_site_label_1
_geom_angle_atom_site_label_2
_geom_angle_atom_site_label_3
_geom_angle
O1 Si1 C1 109.97(10)
O1 Si1 C7 104.84(9)
C1 Si1 C7 111.58(10)
O1 Si1 C13 110.07(10)
C1 Si1 C13 110.55(10)
C7 Si1 C13 109.69(10)
C2 C1 C6 117.5(2)
C2 C1 Si1 122.13(19)
C6 C1 Si1 120.4(2)
C1 C2 C3 120.7(3)
C1 C2 H2A 118.8(16)
C3 C2 H2A 120.5(16)
C4 C3 C2 120.4(3)
C4 C3 H3A 122(2)
C2 C3 H3A 118(2)
C5 C4 C3 119.9(3)
C5 C4 H4A 121(2)
C3 C4 H4A 119(2)
C4 C5 C6 120.2(3)
C4 C5 H5A 121(3)
C6 C5 H5A 118(3)
C5 C6 C1 121.3(3)
C5 C6 H6A 120(2)
C1 C6 H6A 119(2)
C12 C7 C8 117.7(2)
C12 C7 Si1 121.12(18)
C8 C7 Si1 121.20(18)
C9 C8 C7 120.9(2)
C9 C8 H8A 120.1(16)
C7 C8 H8A 119.0(16)
C10 C9 C8 120.2(3)
C10 C9 H9A 118.5(17)
C8 C9 H9A 121.3(17)
C11 C10 C9 119.9(2)
C11 C10 H10A 120.6(19)
C9 C10 H10A 119.3(18)
C10 C11 C12 120.0(3)
C10 C11 H11A 119.8(16)
C12 C11 H11A 120.2(16)
C11 C12 C7 121.4(2)
C11 C12 H12A 117.4(16)
C7 C12 H12A 121.1(16)
C14 C13 C18 117.6(2)
C14 C13 Si1 122.20(18)
C18 C13 Si1 120.23(18)
C15 C14 C13 121.2(2)
C15 C14 H14A 118.5(16)
C13 C14 H14A 120.2(16)
C16 C15 C14 119.9(3)
C16 C15 H15A 121(2)
C14 C15 H15A 119(2)
C17 C16 C15 120.2(3)
C17 C16 H16A 119.2(19)
C15 C16 H16A 120.6(19)
C16 C17 C18 120.0(3)
C16 C17 H17A 123.2(17)
C18 C17 H17A 116.6(17)
C17 C18 C13 121.1(3)
C17 C18 H18A 120.0(18)
C13 C18 H18A 118.9(18)
B1 O1 Si1 134.72(16)
O1 B1 O2 124.7(2)
O1 B1 O3 121.5(2)
O2 B1 O3 113.8(2)
B1 O2 C19 106.7(2)
B1 O3 C20 106.6(2)
O2 C19 C22 109.2(3)
O2 C19 C21 106.2(3)
C22 C19 C21 110.4(3)
O2 C19 C20 102.3(2)
C22 C19 C20 116.1(3)
C21 C19 C20 111.9(3)
O3 C20 C24 106.0(3)
O3 C20 C23 108.2(3)
C24 C20 C23 110.1(3)
O3 C20 C19 102.5(2)
C24 C20 C19 112.9(3)
C23 C20 C19 116.2(3)
C19 C21 H21A 109.5
C19 C21 H21B 109.5
H21A C21 H21B 109.5
C19 C21 H21C 109.5
H21A C21 H21C 109.5
H21B C21 H21C 109.5
C19 C22 H22A 109.5
C19 C22 H22B 109.5
H22A C22 H22B 109.5
C19 C22 H22C 109.5
H22A C22 H22C 109.5
H22B C22 H22C 109.5
C20 C23 H23A 109.5
C20 C23 H23B 109.5
H23A C23 H23B 109.5
C20 C23 H23C 109.5
H23A C23 H23C 109.5
H23B C23 H23C 109.5
C20 C24 H24A 109.5
C20 C24 H24B 109.5
H24A C24 H24B 109.5
C20 C24 H24C 109.5
H24A C24 H24C 109.5
H24B C24 H24C 109.5

loop_
_geom_bond_atom_site_label_1
_geom_bond_atom_site_label_2
_geom_bond_distance
Si1 O1 1.6472(16)
Si1 C1 1.858(2)
Si1 C7 1.865(2)
Si1 C13 1.867(2)
C1 C2 1.387(3)
C1 C6 1.392(4)
C2 C3 1.391(4)
C2 H2A 1.04(3)
C3 C4 1.369(5)
C3 H3A 0.91(3)
C4 C5 1.361(5)
C4 H4A 0.95(4)
C5 C6 1.383(4)
C5 H5A 0.96(4)
C6 H6A 0.93(3)
C7 C12 1.388(3)
C7 C8 1.397(3)
C8 C9 1.389(3)
C8 H8A 0.96(3)
C9 C10 1.377(4)
C9 H9A 1.02(3)
C10 C11 1.374(4)
C10 H10A 0.97(3)
C11 C12 1.388(4)
C11 H11A 0.98(3)
C12 H12A 0.97(3)
C13 C14 1.391(3)
C13 C18 1.401(3)
C14 C15 1.390(4)
C14 H14A 0.96(3)
C15 C16 1.378(4)
C15 H15A 0.94(3)
C16 C17 1.375(4)
C16 H16A 0.99(3)
C17 C18 1.386(4)
C17 H17A 1.02(3)
C18 H18A 0.93(3)
O1 B1 1.347(3)
B1 O2 1.363(3)
B1 O3 1.364(3)
O2 C19 1.454(3)
O3 C20 1.454(3)
C19 C22 1.504(5)
C19 C21 1.524(5)
C19 C20 1.554(5)
C20 C24 1.515(5)
C20 C23 1.518(4)
C21 H21A 0.9800
C21 H21B 0.9800
C21 H21C 0.9800
C22 H22A 0.9800
C22 H22B 0.9800
C22 H22C 0.9800
C23 H23A 0.9800
C23 H23B 0.9800
C23 H23C 0.9800
C24 H24A 0.9800
C24 H24B 0.9800
C24 H24C 0.9800

loop_
_geom_torsion_atom_site_label_1
_geom_torsion_atom_site_label_2
_geom_torsion_atom_site_label_3
_geom_torsion_atom_site_label_4
_geom_torsion
O1 Si1 C1 C2 141.4(2)
C7 Si1 C1 C2 -102.7(2)
C13 Si1 C1 C2 19.6(2)
O1 Si1 C1 C6 -40.2(2)
C7 Si1 C1 C6 75.7(2)
C13 Si1 C1 C6 -161.9(2)
C6 C1 C2 C3 -0.1(4)
Si1 C1 C2 C3 178.4(2)
C1 C2 C3 C4 0.3(4)
C2 C3 C4 C5 -0.4(5)
C3 C4 C5 C6 0.3(6)
C4 C5 C6 C1 -0.1(6)
C2 C1 C6 C5 0.0(5)
Si1 C1 C6 C5 -178.5(3)
O1 Si1 C7 C12 157.40(19)
C1 Si1 C7 C12 38.4(2)
C13 Si1 C7 C12 -84.4(2)
O1 Si1 C7 C8 -24.5(2)
C1 Si1 C7 C8 -143.50(19)
C13 Si1 C7 C8 93.7(2)
C12 C7 C8 C9 0.0(4)
Si1 C7 C8 C9 -178.21(19)
C7 C8 C9 C10 0.4(4)
C8 C9 C10 C11 -0.4(4)
C9 C10 C11 C12 0.1(4)
C10 C11 C12 C7 0.2(4)
C8 C7 C12 C11 -0.3(4)
Si1 C7 C12 C11 177.9(2)
O1 Si1 C13 C14 118.1(2)
C1 Si1 C13 C14 -120.2(2)
C7 Si1 C13 C14 3.2(2)
O1 Si1 C13 C18 -61.4(2)
C1 Si1 C13 C18 60.3(2)
C7 Si1 C13 C18 -176.25(19)
C18 C13 C14 C15 -0.5(4)
Si1 C13 C14 C15 180.0(2)
C13 C14 C15 C16 1.0(4)
C14 C15 C16 C17 -0.8(4)
C15 C16 C17 C18 0.1(5)
C16 C17 C18 C13 0.4(4)
C14 C13 C18 C17 -0.2(4)
Si1 C13 C18 C17 179.3(2)
C1 Si1 O1 B1 -56.1(2)
C7 Si1 O1 B1 -176.1(2)
C13 Si1 O1 B1 66.0(2)
Si1 O1 B1 O2 0.5(4)
Si1 O1 B1 O3 -179.42(17)
O1 B1 O2 C19 169.8(3)
O3 B1 O2 C19 -10.3(3)
O1 B1 O3 C20 170.9(2)
O2 B1 O3 C20 -9.1(3)
B1 O2 C19 C22 147.1(3)
B1 O2 C19 C21 -93.9(3)
B1 O2 C19 C20 23.5(3)
B1 O3 C20 C24 -95.7(3)
B1 O3 C20 C23 146.2(3)
B1 O3 C20 C19 22.9(3)
O2 C19 C20 O3 -28.1(3)
C22 C19 C20 O3 -146.9(3)
C21 C19 C20 O3 85.2(3)
O2 C19 C20 C24 85.5(3)
C22 C19 C20 C24 -33.3(4)
C21 C19 C20 C24 -161.3(3)
O2 C19 C20 C23 -145.8(3)
C22 C19 C20 C23 95.4(4)
C21 C19 C20 C23 -32.6(4)
